data_1534367
loop_
_publ_author_name
'Cipriani, C.'

_publ_section_title
;
 Ricerche strutturistiche e cristallochimiche sul fluotitanato di sodi
;
_journal_name_full 'Periodico di Mineralogia'
_journal_page_first 361
_journal_page_last 375
_journal_volume 24
_journal_year 1955
_chemical_formula_sum 'F6 Na2 Ti'
_chemical_name_systematic 'Na2 Ti F6'
_space_group_IT_number 164
_symmetry_space_group_name_Hall '-P 3 2"'
_symmetry_space_group_name_H-M 'P -3 m 1'
_cell_angle_alpha 90
_cell_angle_beta 90
_cell_angle_gamma 120
_cell_formula_units_Z 3
_cell_length_a 9.2
_cell_length_b 9.2
_cell_length_c 5.13
_cell_volume 376.031
_citation_journal_id_ASTM PEMIA7
_cod_data_source_file Cipriani_PEMIA7_1955_57.cif
_cod_data_source_block F6Na2Ti1
_cod_original_formula_sum 'F6 Na2 Ti1'
_cod_database_code 1534367

loop_
_symmetry_equiv_pos_as_xyz
x,y,z
-y,x-y,z
-x+y,-x,z
y,x,-z
-x,-x+y,-z
x-y,-y,-z
-x,-y,-z
y,-x+y,-z
x-y,x,-z
-y,-x,z
x,x-y,z
-x+y,y,z

loop_
_atom_site_label
_atom_site_type_symbol
_atom_site_fract_x
_atom_site_fract_y
_atom_site_fract_z
_atom_site_occupancy
_atom_site_U_iso_or_equiv
F2 F-1 0.24 0.76 0.77 1 0.0
F1 F-1 0.1 0.9 0.23 1 0.0
F3 F-1 0.42 0.58 0.23 1 0.0
Ti1 Ti+4 0 0 0 1 0.0
Ti2 Ti+4 0.3333 0.6667 0.5 1 0.0
Na1 Na+1 0.33 0 0 1 0.0
